data_4063238
loop_
_publ_author_name
'Celedonio M. Alvarez'
'M. Angeles Alvarez'
'M. Esther Garc\'ia'
'Alberto Ramos'
'Miguel A. Ruiz'
'Claudia Graiff'
'Antonio Tiripicchio'

_publ_section_title
;
 Reactivity of the Unsaturated Hydride
 [Mo2(5\h-C5H5)2(\m-H)(\m-PCy2)(CO)2] toward 17- and 16-Electron Metal
 Carbonyl Fragments: Rational Synthesis of Electron-Deficient
 Heterometallic Clusters
;
_journal_name_full Organometallics
_journal_page_first 321
_journal_page_last 331
_journal_paper_doi 10.1021/om060826v
_journal_volume 26
_journal_year 2007
_chemical_absolute_configuration unk
_chemical_compound_source 'synthesis as described'
_chemical_formula_moiety 'C32 H40 Mn1 Mo2 O4 P1'
_chemical_formula_sum 'C32 H40 Mn Mo2 O4 P'
_chemical_formula_weight 766.43
_chemical_name_systematic
;
 ?
;
_space_group_IT_number 4
_space_group_name_Hall 'P 2yb'
_space_group_name_H-M_alt 'P 1 21 1'
_symmetry_cell_setting monoclinic
_symmetry_Int_Tables_number 4
_symmetry_space_group_name_Hall 'P 2yb'
_symmetry_space_group_name_H-M 'P 1 21 1'
_atom_sites_solution_hydrogens geom
_atom_sites_solution_primary direct
_atom_sites_solution_secondary difmap
_audit_conform_dict_location ftp://ftp.iucr.org/pub/cif_core.dic
_audit_conform_dict_name cif_core.dic
_audit_conform_dict_version 2.2
_audit_creation_date 2005-03-09T12:44:43-00:00
_audit_creation_method 'WinGX routine CIF_UPDATE'
_cell_angle_alpha 90
_cell_angle_beta 100.521(3)
_cell_angle_gamma 90
_cell_formula_units_Z 4
_cell_length_a 9.9059(18)
_cell_length_b 22.193(4)
_cell_length_c 13.832(2)
_cell_measurement_reflns_used 940
_cell_measurement_temperature 120(2)
_cell_measurement_theta_max 26.52
_cell_measurement_theta_min 2.935
_cell_measurement_wavelength 0.71073
_cell_volume 2989.7(9)
_computing_cell_refinement 'Brucker Smart'
_computing_data_collection 'Brucker Smart'
_computing_data_reduction 'Brucker Smart'
_computing_molecular_graphics 'Ortep-3 for Windows (Farrugia, 1997)'
_computing_publication_material 'WinGX publication routines (Farrugia, 1999)'
_computing_structure_refinement 'SHELXL-97 (Sheldrick, 1997)'
_computing_structure_solution 'DIRDIF (1999)'
_diffrn_ambient_temperature 120(2)
_diffrn_measured_fraction_theta_full 0.982
_diffrn_measured_fraction_theta_max 0.982
_diffrn_measurement_device_type 'Smart-CCD-1000 BRUKER'
_diffrn_measurement_method 'omega scans'
_diffrn_radiation_probe x-ray
_diffrn_radiation_source 'fine-focus sealed tube'
_diffrn_radiation_type MoK\a
_diffrn_radiation_wavelength 0.71073
_diffrn_reflns_av_R_equivalents 0.0658
_diffrn_reflns_av_unetI/netI 0.0862
_diffrn_reflns_limit_h_max 12
_diffrn_reflns_limit_h_min -13
_diffrn_reflns_limit_k_max 28
_diffrn_reflns_limit_k_min -29
_diffrn_reflns_limit_l_max 18
_diffrn_reflns_limit_l_min 0
_diffrn_reflns_number 14350
_diffrn_reflns_theta_full 28.33
_diffrn_reflns_theta_max 28.33
_diffrn_reflns_theta_min 1.5
_exptl_absorpt_coefficient_mu 1.332
_exptl_absorpt_correction_T_max 1
_exptl_absorpt_correction_T_min 0.727555
_exptl_absorpt_correction_type multi-scan
_exptl_absorpt_process_details 'BRUKER Sadabs'
_exptl_crystal_colour brown
_exptl_crystal_density_diffrn 1.703
_exptl_crystal_density_method 'not measured'
_exptl_crystal_description prism
_exptl_crystal_F_000 1552
_exptl_crystal_size_max 0.33
_exptl_crystal_size_mid 0.11
_exptl_crystal_size_min 0.1
_refine_diff_density_max 0.954
_refine_diff_density_min -1.14
_refine_diff_density_rms 0.167
_refine_ls_abs_structure_details 'Flack H D (1983), Acta Cryst. A39, 876-881'
_refine_ls_abs_structure_Flack 0.49(3)
_refine_ls_extinction_method none
_refine_ls_goodness_of_fit_ref 1.115
_refine_ls_hydrogen_treatment mixed
_refine_ls_matrix_type full
_refine_ls_number_parameters 727
_refine_ls_number_reflns 14350
_refine_ls_number_restraints 1
_refine_ls_restrained_S_all 1.115
_refine_ls_R_factor_all 0.0886
_refine_ls_R_factor_gt 0.0444
_refine_ls_shift/su_max 0.001
_refine_ls_shift/su_mean 0
_refine_ls_structure_factor_coef Fsqd
_refine_ls_weighting_details 'calc w=1/[\s^2^(Fo^2^)+(0.0040P)^2^+3.7660P] where P=(Fo^2^+2Fc^2^)/3'
_refine_ls_weighting_scheme calc
_refine_ls_wR_factor_gt 0.0644
_refine_ls_wR_factor_ref 0.0776
_reflns_number_gt 10652
_reflns_number_total 14350
_reflns_threshold_expression >2sigma(I)
_cod_original_formula_sum 'C32 H40 Mn1 Mo2 O4 P1'
_cod_database_code 4063238

loop_
_symmetry_equiv_pos_as_xyz
'x, y, z'
'-x, y+1/2, -z'

loop_
_atom_site_label
_atom_site_type_symbol
_atom_site_fract_x
_atom_site_fract_y
_atom_site_fract_z
_atom_site_U_iso_or_equiv
_atom_site_adp_type
_atom_site_occupancy
_atom_site_symmetry_multiplicity
_atom_site_calc_flag
_atom_site_refinement_flags
Mo1 Mo 0.06639(5) 0.49866(2) 0.12337(4) 0.01374(13) Uani 1 1 d .
Mo2 Mo -0.19248(5) 0.51233(2) 0.03610(4) 0.01329(12) Uani 1 1 d .
Mn1 Mn -0.15211(10) 0.44924(5) 0.24110(7) 0.0170(2) Uani 1 1 d .
P1 P -0.00479(17) 0.55462(8) -0.02439(13) 0.0143(4) Uani 1 1 d .
O1 O 0.0533(5) 0.6198(2) 0.2334(4) 0.0288(12) Uani 1 1 d .
O2 O -0.1070(5) 0.3948(2) -0.0575(4) 0.0291(12) Uani 1 1 d .
O3 O 0.0387(5) 0.3477(2) 0.2613(4) 0.0272(12) Uani 1 1 d .
O4 O -0.3375(5) 0.3662(2) 0.1186(4) 0.0354(14) Uani 1 1 d .
C1 C 0.0543(6) 0.5753(3) 0.1905(5) 0.0191(15) Uani 1 1 d .
C2 C -0.1334(7) 0.4382(3) -0.0159(5) 0.0219(16) Uani 1 1 d .
C3 C -0.0304(7) 0.3905(3) 0.2475(5) 0.0205(16) Uani 1 1 d .
C4 C -0.2642(7) 0.4019(3) 0.1612(5) 0.0255(17) Uani 1 1 d .
C5 C 0.2143(7) 0.4153(3) 0.1329(5) 0.0251(17) Uani 1 1 d .
H5 H 0.1807 0.3765 0.1194 0.03 Uiso 1 1 calc R
C6 C 0.2455(7) 0.4575(3) 0.0644(5) 0.0265(17) Uani 1 1 d .
H6 H 0.2354 0.4514 -0.0031 0.032 Uiso 1 1 calc R
C7 C 0.2953(6) 0.5114(4) 0.1155(5) 0.0248(16) Uani 1 1 d .
H7 H 0.3237 0.5463 0.088 0.03 Uiso 1 1 calc R
C8 C 0.2929(6) 0.5012(3) 0.2156(5) 0.0230(15) Uani 1 1 d .
H8 H 0.3196 0.5288 0.2661 0.028 Uiso 1 1 calc R
C9 C 0.2440(6) 0.4433(3) 0.2267(5) 0.0241(16) Uani 1 1 d .
H9 H 0.2327 0.4258 0.2858 0.029 Uiso 1 1 calc R
C10 C -0.3972(6) 0.5565(3) 0.0583(5) 0.0216(16) Uani 1 1 d .
H10 H -0.408 0.5695 0.1203 0.026 Uiso 1 1 calc R
C11 C -0.3446(6) 0.5913(3) -0.0136(5) 0.0223(16) Uani 1 1 d .
H11 H -0.3139 0.631 -0.0068 0.027 Uiso 1 1 calc R
C12 C -0.3481(6) 0.5545(3) -0.0958(5) 0.0235(17) Uani 1 1 d .
H12 H -0.3206 0.5661 -0.1539 0.028 Uiso 1 1 calc R
C13 C -0.3994(6) 0.4973(4) -0.0778(5) 0.0278(18) Uani 1 1 d .
H13 H -0.4112 0.4647 -0.1208 0.033 Uiso 1 1 calc R
C14 C -0.4297(6) 0.4988(3) 0.0181(5) 0.0250(16) Uani 1 1 d .
H14 H -0.4652 0.467 0.0495 0.03 Uiso 1 1 calc R
C15 C -0.2660(8) 0.4372(3) 0.3566(5) 0.0262(18) Uani 1 1 d .
C16 C -0.3103(7) 0.4911(3) 0.3057(5) 0.0255(17) Uani 1 1 d .
H16 H -0.3989 0.499 0.2724 0.031 Uiso 1 1 calc R
C17 C -0.1983(7) 0.5307(3) 0.3139(5) 0.0239(16) Uani 1 1 d .
H17 H -0.1999 0.569 0.2866 0.029 Uiso 1 1 calc R
C18 C -0.0830(7) 0.5024(4) 0.3705(5) 0.0261(16) Uani 1 1 d .
H18 H 0.0049 0.5185 0.3872 0.031 Uiso 1 1 calc R
C19 C -0.1256(7) 0.4453(3) 0.3972(5) 0.0266(17) Uani 1 1 d .
H19 H -0.0701 0.4173 0.4355 0.032 Uiso 1 1 calc R
C20 C -0.3548(9) 0.3859(3) 0.3698(6) 0.050(2) Uani 1 1 d .
H20A H -0.3002 0.35 0.3821 0.075 Uiso 1 1 calc R
H20B H -0.4228 0.3806 0.3114 0.075 Uiso 1 1 calc R
H20C H -0.3995 0.3936 0.4246 0.075 Uiso 1 1 calc R
C21 C 0.0086(6) 0.6379(3) -0.0221(5) 0.0164(14) Uani 1 1 d .
H21 H -0.04 0.6509 0.03 0.02 Uiso 1 1 calc R
C22 C 0.1544(6) 0.6644(3) 0.0064(5) 0.0167(14) Uani 1 1 d .
H22A H 0.1996 0.6472 0.0684 0.02 Uiso 1 1 calc R
H22B H 0.2079 0.6541 -0.0434 0.02 Uiso 1 1 calc R
C23 C 0.1482(6) 0.7334(3) 0.0163(5) 0.0194(14) Uani 1 1 d .
H23A H 0.1051 0.7433 0.0719 0.023 Uiso 1 1 calc R
H23B H 0.241 0.7493 0.0298 0.023 Uiso 1 1 calc R
C24 C 0.0697(7) 0.7637(3) -0.0745(5) 0.0250(16) Uani 1 1 d .
H24A H 0.1182 0.7582 -0.1288 0.03 Uiso 1 1 calc R
H24B H 0.0635 0.8066 -0.0626 0.03 Uiso 1 1 calc R
C25 C -0.0743(6) 0.7372(3) -0.1014(5) 0.0197(15) Uani 1 1 d .
H25A H -0.1223 0.7558 -0.1614 0.024 Uiso 1 1 calc R
H25B H -0.1253 0.7456 -0.0495 0.024 Uiso 1 1 calc R
C26 C -0.0668(6) 0.6690(3) -0.1162(5) 0.0170(14) Uani 1 1 d .
H26A H -0.0189 0.6607 -0.17 0.02 Uiso 1 1 calc R
H26B H -0.159 0.6528 -0.1336 0.02 Uiso 1 1 calc R
C27 C 0.0466(6) 0.5240(3) -0.1379(4) 0.0141(14) Uani 1 1 d .
H27 H 0.0636 0.481 -0.1248 0.017 Uiso 1 1 calc R
C28 C -0.0670(6) 0.5266(3) -0.2312(5) 0.0167(15) Uani 1 1 d .
H28A H -0.1503 0.5081 -0.2178 0.02 Uiso 1 1 calc R
H28B H -0.0872 0.5683 -0.2496 0.02 Uiso 1 1 calc R
C29 C -0.0186(6) 0.4934(3) -0.3158(5) 0.0233(16) Uani 1 1 d .
H29A H -0.0086 0.4509 -0.2998 0.028 Uiso 1 1 calc R
H29B H -0.0879 0.4973 -0.3749 0.028 Uiso 1 1 calc R
C30 C 0.1178(6) 0.5178(4) -0.3358(5) 0.0259(17) Uani 1 1 d .
H30A H 0.1061 0.5592 -0.3582 0.031 Uiso 1 1 calc R
H30B H 0.1471 0.4942 -0.3874 0.031 Uiso 1 1 calc R
C31 C 0.2274(6) 0.5148(3) -0.2426(5) 0.0208(15) Uani 1 1 d .
H31A H 0.2447 0.473 -0.2236 0.025 Uiso 1 1 calc R
H31B H 0.3124 0.532 -0.2555 0.025 Uiso 1 1 calc R
C32 C 0.1813(6) 0.5490(3) -0.1591(5) 0.0187(15) Uani 1 1 d .
H32A H 0.1697 0.5913 -0.1765 0.022 Uiso 1 1 calc R
H32B H 0.2515 0.546 -0.1004 0.022 Uiso 1 1 calc R
C33 C -0.3215(6) -0.2068(3) -0.4795(5) 0.0173(15) Uani 1 1 d .
C34 C -0.4939(7) -0.3404(3) -0.6920(5) 0.0197(15) Uani 1 1 d .
Mo3 Mo -0.26161(5) -0.28063(2) -0.53292(4) 0.01230(12) Uani 1 1 d .
Mo4 Mo -0.51633(5) -0.26459(2) -0.62799(4) 0.01201(12) Uani 1 1 d .
Mn2 Mn -0.28382(10) -0.20983(5) -0.72892(7) 0.0170(2) Uani 1 1 d .
P2 P -0.45775(17) -0.32137(8) -0.48042(12) 0.0129(4) Uani 1 1 d .
O5 O -0.3449(5) -0.1630(2) -0.4388(4) 0.0267(12) Uani 1 1 d .
O6 O -0.4899(5) -0.3853(2) -0.7349(4) 0.0251(11) Uani 1 1 d .
O7 O -0.1021(5) -0.1345(2) -0.5867(4) 0.0367(14) Uani 1 1 d .
O8 O -0.4762(5) -0.1090(2) -0.7483(4) 0.0289(12) Uani 1 1 d .
C35 C -0.1749(7) -0.1667(3) -0.6375(5) 0.0247(17) Uani 1 1 d .
C36 C -0.4037(7) -0.1516(3) -0.7350(5) 0.0211(16) Uani 1 1 d .
C37 C -0.1168(6) -0.3239(4) -0.3983(5) 0.0254(18) Uani 1 1 d .
H37 H -0.1499 -0.3342 -0.3418 0.03 Uiso 1 1 calc R
C38 C -0.0580(6) -0.2689(3) -0.4168(5) 0.0269(19) Uani 1 1 d .
H38 H -0.0454 -0.2359 -0.3745 0.032 Uiso 1 1 calc R
C39 C -0.0213(6) -0.2716(3) -0.5096(5) 0.0251(16) Uani 1 1 d .
H39 H 0.0193 -0.2409 -0.54 0.03 Uiso 1 1 calc R
C40 C -0.0572(6) -0.3296(3) -0.5492(5) 0.0228(16) Uani 1 1 d .
H40 H -0.0431 -0.3438 -0.6098 0.027 Uiso 1 1 calc R
C41 C -0.1167(6) -0.3614(3) -0.4820(5) 0.0232(16) Uani 1 1 d .
H41 H -0.1508 -0.4005 -0.4899 0.028 Uiso 1 1 calc R
C42 C -0.7080(6) -0.2258(3) -0.5787(5) 0.0185(15) Uani 1 1 d .
H42 H -0.7067 -0.2202 -0.5119 0.022 Uiso 1 1 calc R
C43 C -0.7486(6) -0.2793(3) -0.6343(5) 0.0192(15) Uani 1 1 d .
H43 H -0.7789 -0.315 -0.6102 0.023 Uiso 1 1 calc R
C44 C -0.7342(6) -0.2679(3) -0.7329(5) 0.0197(15) Uiso 1 1 d .
H44 H -0.7533 -0.2951 -0.7848 0.024 Uiso 1 1 calc R
C45 C -0.6864(6) -0.2087(3) -0.7390(5) 0.0188(15) Uani 1 1 d .
H45 H -0.6684 -0.1898 -0.7953 0.023 Uiso 1 1 calc R
C46 C -0.6705(6) -0.1833(3) -0.6442(5) 0.0190(15) Uani 1 1 d .
H46 H -0.6399 -0.1444 -0.6276 0.023 Uiso 1 1 calc R
C47 C -0.3125(7) -0.2044(4) -0.8870(5) 0.0228(17) Uani 1 1 d .
C48 C -0.1757(7) -0.1914(3) -0.8441(5) 0.0281(18) Uani 1 1 d .
H48 H -0.1311 -0.1549 -0.8481 0.034 Uiso 1 1 calc R
C49 C -0.1177(7) -0.2434(3) -0.7939(5) 0.0294(19) Uani 1 1 d .
H49 H -0.0277 -0.2476 -0.7607 0.035 Uiso 1 1 calc R
C50 C -0.2205(7) -0.2874(3) -0.8033(5) 0.0284(18) Uani 1 1 d .
H50 H -0.2106 -0.3258 -0.776 0.034 Uiso 1 1 calc R
C51 C -0.3414(7) -0.2641(4) -0.8608(5) 0.0284(17) Uani 1 1 d .
H51 H -0.4247 -0.2841 -0.8782 0.034 Uiso 1 1 calc R
C52 C -0.4129(7) -0.1646(3) -0.9529(5) 0.0304(17) Uani 1 1 d .
H52A H -0.3946 -0.1232 -0.9351 0.046 Uiso 1 1 calc R
H52B H -0.5048 -0.1746 -0.9456 0.046 Uiso 1 1 calc R
H52C H -0.4033 -0.1706 -1.0201 0.046 Uiso 1 1 calc R
C53 C -0.5165(6) -0.2922(3) -0.3686(4) 0.0145(14) Uani 1 1 d .
H53 H -0.5343 -0.2493 -0.3815 0.017 Uiso 1 1 calc R
C54 C -0.4082(6) -0.2943(3) -0.2746(5) 0.0205(16) Uani 1 1 d .
H54A H -0.385 -0.3359 -0.258 0.025 Uiso 1 1 calc R
H54B H -0.3257 -0.2741 -0.286 0.025 Uiso 1 1 calc R
C55 C -0.4577(6) -0.2643(3) -0.1884(5) 0.0234(16) Uani 1 1 d .
H55A H -0.389 -0.2697 -0.1293 0.028 Uiso 1 1 calc R
H55B H -0.4683 -0.2214 -0.2009 0.028 Uiso 1 1 calc R
C56 C -0.5931(6) -0.2900(3) -0.1714(5) 0.0234(16) Uani 1 1 d .
H56A H -0.6247 -0.2674 -0.1197 0.028 Uiso 1 1 calc R
H56B H -0.5801 -0.3316 -0.15 0.028 Uiso 1 1 calc R
C57 C -0.7011(6) -0.2871(4) -0.2651(5) 0.0250(17) Uani 1 1 d .
H57A H -0.722 -0.2452 -0.2818 0.03 Uiso 1 1 calc R
H57B H -0.7847 -0.3063 -0.2536 0.03 Uiso 1 1 calc R
C58 C -0.6527(6) -0.3181(3) -0.3512(5) 0.0159(15) Uani 1 1 d .
H58A H -0.6421 -0.3609 -0.3378 0.019 Uiso 1 1 calc R
H58B H -0.7216 -0.313 -0.4102 0.019 Uiso 1 1 calc R
C59 C -0.4775(6) -0.4052(3) -0.4839(5) 0.0134(14) Uani 1 1 d .
H59 H -0.4245 -0.4185 -0.5332 0.016 Uiso 1 1 calc R
C60 C -0.4102(7) -0.4374(3) -0.3886(5) 0.0209(15) Uani 1 1 d .
H60A H -0.3173 -0.4226 -0.368 0.025 Uiso 1 1 calc R
H60B H -0.4614 -0.4283 -0.3368 0.025 Uiso 1 1 calc R
C61 C -0.4071(6) -0.5060(3) -0.4039(5) 0.0230(16) Uani 1 1 d .
H61A H -0.35 -0.5153 -0.4519 0.028 Uiso 1 1 calc R
H61B H -0.3673 -0.5254 -0.3425 0.028 Uiso 1 1 calc R
C62 C -0.5503(6) -0.5300(3) -0.4393(5) 0.0204(15) Uani 1 1 d .
H62A H -0.6049 -0.524 -0.3886 0.024 Uiso 1 1 calc R
H62B H -0.5458 -0.5729 -0.4515 0.024 Uiso 1 1 calc R
C63 C -0.6183(6) -0.4984(3) -0.5329(5) 0.0224(15) Uani 1 1 d .
H63A H -0.7116 -0.5132 -0.552 0.027 Uiso 1 1 calc R
H63B H -0.5689 -0.508 -0.5853 0.027 Uiso 1 1 calc R
C64 C -0.6216(6) -0.4295(3) -0.5202(5) 0.0205(16) Uani 1 1 d .
H64A H -0.6599 -0.4108 -0.5827 0.025 Uiso 1 1 calc R
H64B H -0.6799 -0.4193 -0.4734 0.025 Uiso 1 1 calc R
H1 H -0.103(6) 0.497(3) 0.163(4) 0.027(18) Uiso 1 1 d .
H2 H -0.337(6) -0.270(3) -0.652(4) 0.031(19) Uiso 1 1 d .

loop_
_atom_site_aniso_label
_atom_site_aniso_U_11
_atom_site_aniso_U_22
_atom_site_aniso_U_33
_atom_site_aniso_U_23
_atom_site_aniso_U_13
_atom_site_aniso_U_12
Mo1 0.0145(3) 0.0138(3) 0.0130(3) 0.0012(2) 0.0026(2) 0.0001(2)
Mo2 0.0138(3) 0.0134(3) 0.0128(3) 0.0008(2) 0.0026(2) -0.0001(2)
Mn1 0.0205(5) 0.0176(6) 0.0135(5) 0.0002(4) 0.0050(4) 0.0001(4)
P1 0.0169(9) 0.0119(9) 0.0142(9) 0.0013(7) 0.0034(7) -0.0016(7)
O1 0.039(3) 0.024(3) 0.026(3) -0.011(2) 0.014(2) -0.002(2)
O2 0.047(3) 0.015(3) 0.027(3) -0.005(2) 0.012(2) 0.005(2)
O3 0.035(3) 0.015(3) 0.032(3) 0.005(2) 0.008(2) 0.003(2)
O4 0.036(3) 0.028(3) 0.038(3) -0.001(3) -0.004(3) -0.009(3)
C1 0.013(3) 0.024(4) 0.020(4) 0.008(3) 0.002(3) -0.005(3)
C2 0.022(4) 0.024(4) 0.019(4) 0.009(3) 0.001(3) -0.004(3)
C3 0.029(4) 0.019(4) 0.014(4) 0.004(3) 0.006(3) -0.006(3)
C4 0.028(4) 0.025(4) 0.023(4) 0.009(3) 0.003(3) -0.001(3)
C5 0.020(4) 0.022(4) 0.033(4) 0.000(3) 0.002(3) 0.009(3)
C6 0.026(4) 0.031(5) 0.024(4) -0.001(3) 0.010(3) 0.008(3)
C7 0.010(3) 0.032(4) 0.032(4) 0.015(4) 0.003(3) -0.001(3)
C8 0.015(3) 0.023(4) 0.027(4) 0.004(3) -0.004(3) 0.000(3)
C9 0.022(4) 0.022(4) 0.024(4) 0.007(3) -0.006(3) 0.001(3)
C10 0.018(4) 0.028(4) 0.019(4) -0.006(3) 0.003(3) 0.004(3)
C11 0.018(4) 0.018(4) 0.029(4) 0.004(3) 0.002(3) 0.004(3)
C12 0.017(4) 0.037(5) 0.015(4) 0.011(3) 0.001(3) 0.005(3)
C13 0.018(4) 0.030(5) 0.033(5) -0.015(4) -0.002(3) 0.003(3)
C14 0.021(4) 0.025(4) 0.029(4) 0.004(3) 0.003(3) -0.002(3)
C15 0.046(5) 0.020(4) 0.017(4) -0.003(3) 0.017(3) -0.001(3)
C16 0.037(4) 0.017(4) 0.025(4) 0.005(3) 0.013(3) -0.008(3)
C17 0.036(4) 0.020(4) 0.017(4) -0.005(3) 0.011(3) 0.001(3)
C18 0.027(4) 0.035(4) 0.018(3) -0.006(4) 0.007(3) 0.003(4)
C19 0.042(5) 0.029(4) 0.009(3) 0.001(3) 0.005(3) 0.015(3)
C20 0.085(7) 0.023(4) 0.057(6) 0.008(4) 0.050(5) 0.002(4)
C21 0.015(3) 0.016(4) 0.017(4) 0.001(3) 0.001(3) 0.000(3)
C22 0.019(4) 0.018(4) 0.013(3) 0.001(3) 0.003(3) 0.001(3)
C23 0.028(4) 0.007(3) 0.022(4) -0.003(3) 0.004(3) -0.004(3)
C24 0.035(4) 0.016(4) 0.024(4) 0.001(3) 0.004(3) 0.003(3)
C25 0.025(4) 0.010(3) 0.022(4) 0.003(3) 0.001(3) 0.003(3)
C26 0.018(3) 0.015(4) 0.016(4) 0.002(3) -0.001(3) 0.001(3)
C27 0.016(3) 0.010(3) 0.020(4) -0.001(3) 0.011(3) 0.004(2)
C28 0.021(3) 0.014(4) 0.014(3) -0.003(3) 0.002(3) 0.001(3)
C29 0.028(4) 0.027(4) 0.017(4) -0.003(3) 0.007(3) 0.005(3)
C30 0.034(4) 0.036(5) 0.010(3) -0.004(3) 0.010(3) 0.002(3)
C31 0.018(3) 0.022(4) 0.022(4) -0.002(3) 0.004(3) -0.002(3)
C32 0.021(4) 0.018(4) 0.018(4) 0.002(3) 0.006(3) 0.001(3)
C33 0.012(3) 0.024(4) 0.016(4) 0.004(3) 0.002(3) 0.003(3)
C34 0.022(4) 0.023(4) 0.014(4) 0.009(3) 0.001(3) 0.005(3)
Mo3 0.0125(3) 0.0125(3) 0.0120(3) 0.0006(2) 0.0026(2) 0.0005(2)
Mo4 0.0122(3) 0.0117(3) 0.0118(3) 0.0011(2) 0.0014(2) 0.0000(2)
Mn2 0.0180(5) 0.0183(6) 0.0153(5) 0.0033(4) 0.0045(4) -0.0002(4)
P2 0.0150(9) 0.0143(9) 0.0094(9) 0.0023(7) 0.0026(6) 0.0000(7)
O5 0.031(3) 0.017(3) 0.032(3) -0.007(2) 0.006(2) 0.004(2)
O6 0.035(3) 0.019(3) 0.023(3) -0.001(2) 0.010(2) 0.000(2)
O7 0.043(3) 0.029(3) 0.034(3) 0.004(3) -0.004(2) -0.018(3)
O8 0.039(3) 0.020(3) 0.029(3) 0.002(2) 0.009(2) 0.007(2)
C35 0.023(4) 0.026(4) 0.024(4) 0.006(3) 0.003(3) 0.001(3)
C36 0.024(4) 0.023(4) 0.019(4) -0.003(3) 0.009(3) -0.005(3)
C37 0.015(4) 0.045(5) 0.015(4) 0.006(3) 0.000(3) 0.009(3)
C38 0.021(4) 0.030(5) 0.024(4) -0.012(4) -0.011(3) 0.010(3)
C39 0.011(3) 0.026(4) 0.035(4) 0.016(4) -0.003(3) 0.001(3)
C40 0.016(4) 0.032(4) 0.020(4) 0.002(3) 0.004(3) 0.012(3)
C41 0.017(4) 0.022(4) 0.030(4) 0.000(3) 0.002(3) 0.005(3)
C42 0.011(3) 0.023(4) 0.021(4) -0.003(3) 0.001(3) 0.005(3)
C43 0.015(3) 0.015(4) 0.025(4) 0.006(3) -0.002(3) 0.001(3)
C45 0.012(3) 0.023(4) 0.019(4) 0.006(3) -0.003(3) 0.003(3)
C46 0.014(3) 0.011(4) 0.028(4) 0.001(3) -0.003(3) 0.003(3)
C47 0.030(4) 0.027(4) 0.015(4) 0.005(3) 0.013(3) 0.004(3)
C48 0.034(4) 0.027(4) 0.027(4) 0.005(3) 0.014(3) -0.004(3)
C49 0.024(4) 0.041(5) 0.025(4) 0.005(3) 0.009(3) 0.015(3)
C50 0.046(5) 0.021(4) 0.022(4) 0.014(3) 0.015(3) 0.013(4)
C51 0.028(4) 0.037(5) 0.022(4) -0.011(4) 0.012(3) -0.001(4)
C52 0.037(4) 0.033(4) 0.020(4) 0.010(3) 0.001(3) 0.006(3)
C53 0.019(3) 0.012(4) 0.012(3) 0.007(3) 0.003(2) 0.005(2)
C54 0.022(4) 0.022(4) 0.016(4) 0.004(3) 0.000(3) 0.000(3)
C55 0.030(4) 0.024(4) 0.016(4) 0.000(3) 0.004(3) 0.009(3)
C56 0.029(4) 0.027(4) 0.017(4) -0.001(3) 0.012(3) -0.001(3)
C57 0.019(4) 0.029(4) 0.027(4) -0.001(3) 0.005(3) 0.001(3)
C58 0.016(3) 0.019(4) 0.013(3) 0.001(3) 0.003(3) 0.001(3)
C59 0.015(3) 0.008(3) 0.017(4) 0.000(3) 0.002(3) -0.001(2)
C60 0.024(4) 0.016(4) 0.022(4) 0.001(3) 0.004(3) -0.004(3)
C61 0.029(4) 0.012(4) 0.027(4) 0.005(3) 0.004(3) 0.004(3)
C62 0.025(4) 0.017(4) 0.020(4) 0.001(3) 0.009(3) -0.005(3)
C63 0.027(4) 0.027(4) 0.014(3) -0.002(3) 0.006(3) 0.001(3)
C64 0.019(4) 0.020(4) 0.024(4) -0.001(3) 0.005(3) -0.004(3)

loop_
_atom_type_symbol
_atom_type_description
_atom_type_scat_dispersion_real
_atom_type_scat_dispersion_imag
_atom_type_scat_source
C C 0.0033 0.0016 'International Tables Vol C Tables 4.2.6.8 and 6.1.1.4'
H H 0 0 'International Tables Vol C Tables 4.2.6.8 and 6.1.1.4'
Mn Mn 0.3368 0.7283 'International Tables Vol C Tables 4.2.6.8 and 6.1.1.4'
Mo Mo -1.6832 0.6857 'International Tables Vol C Tables 4.2.6.8 and 6.1.1.4'
O O 0.0106 0.006 'International Tables Vol C Tables 4.2.6.8 and 6.1.1.4'
P P 0.1023 0.0942 'International Tables Vol C Tables 4.2.6.8 and 6.1.1.4'

loop_
_geom_angle_atom_site_label_1
_geom_angle_atom_site_label_2
_geom_angle_atom_site_label_3
_geom_angle
C1 Mo1 C6 129.8(3)
C1 Mo1 C7 93.6(3)
C6 Mo1 C7 36.4(2)
C1 Mo1 C5 138.7(3)
C6 Mo1 C5 35.4(2)
C7 Mo1 C5 59.4(3)
C1 Mo1 C8 81.8(3)
C6 Mo1 C8 58.6(2)
C7 Mo1 C8 35.0(2)
C5 Mo1 C8 57.9(3)
C1 Mo1 P1 85.4(2)
C6 Mo1 P1 91.68(19)
C7 Mo1 P1 92.03(17)
C5 Mo1 P1 122.83(18)
C8 Mo1 P1 123.45(17)
C1 Mo1 C9 105.4(3)
C6 Mo1 C9 58.1(3)
C7 Mo1 C9 57.9(2)
C5 Mo1 C9 34.8(2)
C8 Mo1 C9 34.0(2)
P1 Mo1 C9 148.09(18)
C1 Mo1 Mo2 88.79(18)
C6 Mo1 Mo2 129.56(19)
C7 Mo1 Mo2 147.55(17)
C5 Mo1 Mo2 131.21(18)
C8 Mo1 Mo2 170.55(18)
P1 Mo1 Mo2 55.87(4)
C9 Mo1 Mo2 151.30(17)
C1 Mo1 Mn1 87.10(18)
C6 Mo1 Mn1 134.72(19)
C7 Mo1 Mn1 147.67(17)
C5 Mo1 Mn1 100.25(18)
C8 Mo1 Mn1 113.85(16)
P1 Mo1 Mn1 120.21(5)
C9 Mo1 Mn1 90.70(17)
Mo2 Mo1 Mn1 64.74(3)
C1 Mo1 H1 75(2)
C6 Mo1 H1 155(2)
C7 Mo1 H1 164.6(19)
C5 Mo1 H1 124(2)
C8 Mo1 H1 131.1(18)
P1 Mo1 H1 97.1(19)
C9 Mo1 H1 115(2)
Mo2 Mo1 H1 44.4(18)
Mn1 Mo1 H1 25(2)
C2 Mo2 C10 137.8(3)
C2 Mo2 C11 139.0(3)
C10 Mo2 C11 35.8(2)
C2 Mo2 C14 102.6(3)
C10 Mo2 C14 35.2(2)
C11 Mo2 C14 58.8(2)
C2 Mo2 C12 104.5(3)
C10 Mo2 C12 58.1(2)
C11 Mo2 C12 34.6(2)
C14 Mo2 C12 57.7(2)
C2 Mo2 P1 84.0(2)
C10 Mo2 P1 129.83(19)
C11 Mo2 P1 96.01(17)
C14 Mo2 P1 148.49(18)
C12 Mo2 P1 90.79(17)
C2 Mo2 C13 85.2(3)
C10 Mo2 C13 58.5(2)
C11 Mo2 C13 58.4(3)
C14 Mo2 C13 34.9(2)
C12 Mo2 C13 34.6(2)
P1 Mo2 C13 117.43(18)
C2 Mo2 Mo1 74.77(19)
C10 Mo2 Mo1 141.75(17)
C11 Mo2 Mo1 137.84(17)
C14 Mo2 Mo1 154.99(17)
C12 Mo2 Mo1 147.31(17)
P1 Mo2 Mo1 56.51(5)
C13 Mo2 Mo1 159.40(17)
C2 Mo2 Mn1 87.7(2)
C10 Mo2 Mn1 92.25(18)
C11 Mo2 Mn1 124.99(18)
C14 Mo2 Mn1 89.93(17)
C12 Mo2 Mn1 146.98(17)
P1 Mo2 Mn1 121.34(5)
C13 Mo2 Mn1 119.49(19)
Mo1 Mo2 Mn1 65.25(2)
C2 Mo2 H1 94(2)
C10 Mo2 H1 103.2(18)
C11 Mo2 H1 126(2)
C14 Mo2 H1 112.0(18)
C12 Mo2 H1 160.1(19)
P1 Mo2 H1 98.0(18)
C13 Mo2 H1 144.2(19)
Mo1 Mo2 H1 44.8(17)
Mn1 Mo2 H1 25(2)
C4 Mn1 C3 86.4(3)
C4 Mn1 C19 123.9(3)
C3 Mn1 C19 87.8(3)
C4 Mn1 C15 92.1(3)
C3 Mn1 C15 108.6(3)
C19 Mn1 C15 38.7(3)
C4 Mn1 C18 156.6(3)
C3 Mn1 C18 104.6(3)
C19 Mn1 C18 38.4(3)
C15 Mn1 C18 64.9(3)
C4 Mn1 C16 95.4(3)
C3 Mn1 C16 147.1(3)
C19 Mn1 C16 63.9(3)
C15 Mn1 C16 38.6(3)
C18 Mn1 C16 64.1(3)
C4 Mn1 C17 128.9(3)
C3 Mn1 C17 142.7(3)
C19 Mn1 C17 63.8(3)
C15 Mn1 C17 64.5(3)
C18 Mn1 C17 38.2(3)
C16 Mn1 C17 38.0(2)
C4 Mn1 Mo2 74.7(2)
C3 Mn1 Mo2 110.5(2)
C19 Mn1 Mo2 155.7(2)
C15 Mn1 Mo2 137.6(2)
C18 Mn1 Mo2 118.6(2)
C16 Mn1 Mo2 101.61(19)
C17 Mn1 Mo2 92.6(2)
C4 Mn1 Mo1 107.4(2)
C3 Mn1 Mo1 75.8(2)
C19 Mn1 Mo1 124.9(2)
C15 Mn1 Mo1 160.4(2)
C18 Mn1 Mo1 95.5(2)
C16 Mn1 Mo1 133.55(18)
C17 Mn1 Mo1 100.07(19)
Mo2 Mn1 Mo1 50.01(2)
C4 Mn1 H1 102(2)
C3 Mn1 H1 103(2)
C19 Mn1 H1 134(2)
C15 Mn1 H1 146(2)
C18 Mn1 H1 96(2)
C16 Mn1 H1 109(2)
C17 Mn1 H1 83(2)
Mo2 Mn1 H1 28(2)
Mo1 Mn1 H1 28(2)
C21 P1 C27 110.4(3)
C21 P1 Mo2 116.6(2)
C27 P1 Mo2 120.4(2)
C21 P1 Mo1 119.7(2)
C27 P1 Mo1 116.6(2)
Mo2 P1 Mo1 67.62(5)
O1 C1 Mo1 176.5(6)
O2 C2 Mo2 172.3(6)
O3 C3 Mn1 169.8(6)
O4 C4 Mn1 171.6(6)
C6 C5 C9 106.8(7)
C6 C5 Mo1 69.4(4)
C9 C5 Mo1 74.3(4)
C6 C5 H5 126.6
C9 C5 H5 126.6
Mo1 C5 H5 121.4
C5 C6 C7 108.7(6)
C5 C6 Mo1 75.2(4)
C7 C6 Mo1 73.0(4)
C5 C6 H6 125.6
C7 C6 H6 125.6
Mo1 C6 H6 118
C8 C7 C6 106.7(6)
C8 C7 Mo1 75.0(3)
C6 C7 Mo1 70.6(4)
C8 C7 H7 126.7
C6 C7 H7 126.7
Mo1 C7 H7 119.7
C9 C8 C7 109.0(7)
C9 C8 Mo1 73.9(4)
C7 C8 Mo1 70.0(3)
C9 C8 H8 125.5
C7 C8 H8 125.5
Mo1 C8 H8 122.1
C8 C9 C5 108.8(6)
C8 C9 Mo1 72.1(4)
C5 C9 Mo1 70.9(4)
C8 C9 H9 125.6
C5 C9 H9 125.6
Mo1 C9 H9 123.1
C14 C10 C11 107.6(6)
C14 C10 Mo2 73.0(4)
C11 C10 Mo2 72.5(4)
C14 C10 H10 126.2
C11 C10 H10 126.2
Mo2 C10 H10 120.2
C12 C11 C10 106.9(6)
C12 C11 Mo2 73.6(4)
C10 C11 Mo2 71.7(4)
C12 C11 H11 126.5
C10 C11 H11 126.5
Mo2 C11 H11 120
C11 C12 C13 109.9(6)
C11 C12 Mo2 71.7(4)
C13 C12 Mo2 73.2(4)
C11 C12 H12 125
C13 C12 H12 125
Mo2 C12 H12 121.6
C12 C13 C14 106.8(6)
C12 C13 Mo2 72.1(4)
C14 C13 Mo2 71.2(4)
C12 C13 H13 126.6
C14 C13 H13 126.6
Mo2 C13 H13 121.8
C10 C14 C13 108.7(7)
C10 C14 Mo2 71.8(4)
C13 C14 Mo2 73.8(4)
C10 C14 H14 125.7
C13 C14 H14 125.7
Mo2 C14 H14 120.4
C19 C15 C16 106.5(6)
C19 C15 C20 128.1(7)
C16 C15 C20 125.3(7)
C19 C15 Mn1 70.4(4)
C16 C15 Mn1 71.4(4)
C20 C15 Mn1 126.9(5)
C17 C16 C15 108.6(7)
C17 C16 Mn1 71.2(4)
C15 C16 Mn1 70.0(4)
C17 C16 H16 125.7
C15 C16 H16 125.7
Mn1 C16 H16 124.6
C16 C17 C18 108.4(7)
C16 C17 Mn1 70.8(4)
C18 C17 Mn1 70.6(4)
C16 C17 H17 125.8
C18 C17 H17 125.8
Mn1 C17 H17 124.5
C19 C18 C17 107.1(6)
C19 C18 Mn1 70.0(4)
C17 C18 Mn1 71.2(4)
C19 C18 H18 126.4
C17 C18 H18 126.4
Mn1 C18 H18 124
C18 C19 C15 109.4(6)
C18 C19 Mn1 71.6(4)
C15 C19 Mn1 70.9(4)
C18 C19 H19 125.3
C15 C19 H19 125.3
Mn1 C19 H19 123.8
C15 C20 H20A 109.5
C15 C20 H20B 109.5
H20A C20 H20B 109.5
C15 C20 H20C 109.5
H20A C20 H20C 109.5
H20B C20 H20C 109.5
C26 C21 C22 109.4(5)
C26 C21 P1 114.2(4)
C22 C21 P1 116.4(4)
C26 C21 H21 105.2
C22 C21 H21 105.2
P1 C21 H21 105.2
C23 C22 C21 110.5(5)
C23 C22 H22A 109.5
C21 C22 H22A 109.5
C23 C22 H22B 109.5
C21 C22 H22B 109.5
H22A C22 H22B 108.1
C24 C23 C22 113.1(5)
C24 C23 H23A 109
C22 C23 H23A 109
C24 C23 H23B 109
C22 C23 H23B 109
H23A C23 H23B 107.8
C23 C24 C25 110.4(6)
C23 C24 H24A 109.6
C25 C24 H24A 109.6
C23 C24 H24B 109.6
C25 C24 H24B 109.6
H24A C24 H24B 108.1
C24 C25 C26 110.4(5)
C24 C25 H25A 109.6
C26 C25 H25A 109.6
C24 C25 H25B 109.6
C26 C25 H25B 109.6
H25A C25 H25B 108.1
C25 C26 C21 110.9(5)
C25 C26 H26A 109.4
C21 C26 H26A 109.4
C25 C26 H26B 109.5
C21 C26 H26B 109.4
H26A C26 H26B 108
C32 C27 C28 110.7(5)
C32 C27 P1 114.4(4)
C28 C27 P1 114.7(4)
C32 C27 H27 105.3
C28 C27 H27 105.3
P1 C27 H27 105.3
C29 C28 C27 109.7(5)
C29 C28 H28A 109.7
C27 C28 H28A 109.7
C29 C28 H28B 109.7
C27 C28 H28B 109.7
H28A C28 H28B 108.2
C30 C29 C28 112.2(6)
C30 C29 H29A 109.2
C28 C29 H29A 109.2
C30 C29 H29B 109.2
C28 C29 H29B 109.2
H29A C29 H29B 107.9
C29 C30 C31 110.3(5)
C29 C30 H30A 109.6
C31 C30 H30A 109.6
C29 C30 H30B 109.6
C31 C30 H30B 109.6
H30A C30 H30B 108.1
C32 C31 C30 110.7(5)
C32 C31 H31A 109.5
C30 C31 H31A 109.5
C32 C31 H31B 109.5
C30 C31 H31B 109.5
H31A C31 H31B 108.1
C31 C32 C27 111.1(5)
C31 C32 H32A 109.4
C27 C32 H32A 109.4
C31 C32 H32B 109.4
C27 C32 H32B 109.4
H32A C32 H32B 108
O5 C33 Mo3 172.3(5)
O6 C34 Mo4 174.9(6)
C33 Mo3 C41 138.8(3)
C33 Mo3 C37 103.3(3)
C41 Mo3 C37 35.6(2)
C33 Mo3 C40 139.4(3)
C41 Mo3 C40 34.4(2)
C37 Mo3 C40 58.1(2)
C33 Mo3 C39 104.4(3)
C41 Mo3 C39 58.0(2)
C37 Mo3 C39 57.8(2)
C40 Mo3 C39 35.2(2)
C33 Mo3 C38 86.0(2)
C41 Mo3 C38 58.2(3)
C37 Mo3 C38 34.7(2)
C40 Mo3 C38 57.9(2)
C39 Mo3 C38 34.6(2)
C33 Mo3 P2 83.13(19)
C41 Mo3 P2 96.21(18)
C37 Mo3 P2 90.99(18)
C40 Mo3 P2 128.48(19)
C39 Mo3 P2 148.76(17)
C38 Mo3 P2 118.76(18)
C33 Mo3 Mo4 75.22(18)
C41 Mo3 Mo4 137.24(18)
C37 Mo3 Mo4 147.23(17)
C40 Mo3 Mo4 140.89(17)
C39 Mo3 Mo4 154.90(17)
C38 Mo3 Mo4 160.85(16)
P2 Mo3 Mo4 56.23(4)
C33 Mo3 Mn2 85.83(19)
C41 Mo3 Mn2 126.60(18)
C37 Mo3 Mn2 146.91(17)
C40 Mo3 Mn2 94.33(17)
C39 Mo3 Mn2 89.15(17)
C38 Mo3 Mn2 117.06(18)
P2 Mo3 Mn2 121.88(5)
Mo4 Mo3 Mn2 65.75(2)
C33 Mo3 H2 98(2)
C41 Mo3 H2 123(2)
C37 Mo3 H2 158(2)
C40 Mo3 H2 102(2)
C39 Mo3 H2 111.9(19)
C38 Mo3 H2 145(2)
P2 Mo3 H2 97(2)
Mo4 Mo3 H2 44.8(19)
Mn2 Mo3 H2 30(2)
C34 Mo4 C42 129.2(3)
C34 Mo4 C43 93.2(3)
C42 Mo4 C43 36.2(2)
C34 Mo4 C46 138.8(2)
C42 Mo4 C46 35.1(2)
C43 Mo4 C46 58.6(2)
C34 Mo4 C44 82.0(3)
C42 Mo4 C44 59.0(2)
C43 Mo4 C44 35.3(2)
C46 Mo4 C44 57.5(2)
C34 Mo4 P2 84.34(19)
C42 Mo4 P2 91.69(18)
C43 Mo4 P2 92.45(17)
C46 Mo4 P2 122.79(17)
C44 Mo4 P2 124.10(16)
C34 Mo4 C45 106.4(3)
C42 Mo4 C45 58.4(2)
C43 Mo4 C45 58.1(2)
C46 Mo4 C45 34.5(2)
C44 Mo4 C45 34.2(2)
P2 Mo4 C45 148.58(16)
C34 Mo4 Mo3 86.09(19)
C42 Mo4 Mo3 131.83(17)
C43 Mo4 Mo3 148.45(16)
C46 Mo4 Mo3 134.02(16)
C44 Mo4 Mo3 167.91(17)
P2 Mo4 Mo3 56.05(4)
C45 Mo4 Mo3 151.52(16)
C34 Mo4 Mn2 88.8(2)
C42 Mo4 Mn2 134.25(18)
C43 Mo4 Mn2 147.40(16)
C46 Mo4 Mn2 100.19(16)
C44 Mo4 Mn2 113.48(15)
P2 Mo4 Mn2 120.11(5)
C45 Mo4 Mn2 90.10(16)
Mo3 Mo4 Mn2 64.15(3)
C34 Mo4 H2 71(2)
C42 Mo4 H2 160(2)
C43 Mo4 H2 163(2)
C46 Mo4 H2 131(2)
C44 Mo4 H2 132.6(19)
P2 Mo4 H2 92(2)
C45 Mo4 H2 120(2)
Mo3 Mo4 H2 39.7(19)
Mn2 Mo4 H2 32(2)
C36 Mn2 C35 87.4(3)
C36 Mn2 C48 104.7(3)
C35 Mn2 C48 96.1(3)
C36 Mn2 C49 143.4(3)
C35 Mn2 C49 94.2(3)
C48 Mn2 C49 38.7(3)
C36 Mn2 C47 87.0(3)
C35 Mn2 C47 129.8(3)
C48 Mn2 C47 38.4(3)
C49 Mn2 C47 64.2(3)
C36 Mn2 C50 145.3(3)
C35 Mn2 C50 125.1(3)
C48 Mn2 C50 64.1(3)
C49 Mn2 C50 37.9(3)
C47 Mn2 C50 63.7(3)
C36 Mn2 C51 107.3(3)
C35 Mn2 C51 157.6(3)
C48 Mn2 C51 64.3(3)
C49 Mn2 C51 63.9(3)
C47 Mn2 C51 38.2(3)
C50 Mn2 C51 38.0(3)
C36 Mn2 Mo3 110.8(2)
C35 Mn2 Mo3 73.5(2)
C48 Mn2 Mo3 142.2(2)
C49 Mn2 Mo3 104.6(2)
C47 Mn2 Mo3 152.7(2)
C50 Mn2 Mo3 91.84(18)
C51 Mn2 Mo3 114.7(2)
C36 Mn2 Mo4 76.2(2)
C35 Mn2 Mo4 106.9(2)
C48 Mn2 Mo4 157.0(2)
C49 Mn2 Mo4 136.9(2)
C47 Mn2 Mo4 119.98(19)
C50 Mn2 Mo4 101.8(2)
C51 Mn2 Mo4 93.28(19)
Mo3 Mn2 Mo4 50.09(2)
C36 Mn2 H2 107.5(19)
C35 Mn2 H2 100.3(19)
C48 Mn2 H2 144(2)
C49 Mn2 H2 108.1(19)
C47 Mn2 H2 129(2)
C50 Mn2 H2 81(2)
C51 Mn2 H2 91(2)
Mo3 Mn2 H2 27.3(19)
Mo4 Mn2 H2 32.4(18)
C53 P2 C59 108.6(3)
C53 P2 Mo3 121.2(2)
C59 P2 Mo3 117.3(2)
C53 P2 Mo4 117.6(2)
C59 P2 Mo4 119.8(2)
Mo3 P2 Mo4 67.71(5)
O7 C35 Mn2 172.4(6)
O8 C36 Mn2 171.2(6)
C38 C37 C41 107.4(6)
C38 C37 Mo3 73.2(4)
C41 C37 Mo3 71.6(4)
C38 C37 H37 126.3
C41 C37 H37 126.3
Mo3 C37 H37 120.7
C37 C38 C39 108.5(6)
C37 C38 Mo3 72.2(4)
C39 C38 Mo3 72.7(3)
C37 C38 H38 125.8
C39 C38 H38 125.8
Mo3 C38 H38 121.1
C38 C39 C40 107.8(6)
C38 C39 Mo3 72.7(3)
C40 C39 Mo3 72.2(3)
C38 C39 H39 126.1
C40 C39 H39 126.1
Mo3 C39 H39 120.8
C41 C40 C39 108.1(6)
C41 C40 Mo3 71.9(4)
C39 C40 Mo3 72.7(4)
C41 C40 H40 125.9
C39 C40 H40 125.9
Mo3 C40 H40 121.2
C40 C41 C37 108.2(7)
C40 C41 Mo3 73.6(4)
C37 C41 Mo3 72.8(4)
C40 C41 H41 125.9
C37 C41 H41 125.9
Mo3 C41 H41 119.5
C46 C42 C43 107.0(6)
C46 C42 Mo4 74.3(4)
C43 C42 Mo4 72.3(4)
C46 C42 H42 126.5
C43 C42 H42 126.5
Mo4 C42 H42 118.8
C44 C43 C42 107.5(6)
C44 C43 Mo4 74.7(3)
C42 C43 Mo4 71.5(3)
C44 C43 H43 126.3
C42 C43 H43 126.3
Mo4 C43 H43 119.4
C45 C44 C43 108.6(6)
C45 C44 Mo4 74.2(4)
C43 C44 Mo4 70.0(3)
C45 C44 H44 125.7
C43 C44 H44 125.7
Mo4 C44 H44 121.7
C44 C45 C46 107.5(6)
C44 C45 Mo4 71.6(4)
C46 C45 Mo4 70.5(3)
C44 C45 H45 126.3
C46 C45 H45 126.3
Mo4 C45 H45 123.3
C42 C46 C45 109.5(6)
C42 C46 Mo4 70.5(4)
C45 C46 Mo4 75.0(4)
C42 C46 H46 125.3
C45 C46 H46 125.3
Mo4 C46 H46 120.9
C48 C47 C51 108.0(6)
C48 C47 C52 127.8(7)
C51 C47 C52 124.2(7)
C48 C47 Mn2 69.2(4)
C51 C47 Mn2 71.6(4)
C52 C47 Mn2 126.6(5)
C47 C48 C49 108.3(7)
C47 C48 Mn2 72.4(4)
C49 C48 Mn2 71.9(4)
C47 C48 H48 125.8
C49 C48 H48 125.8
Mn2 C48 H48 121.6
C50 C49 C48 107.4(6)
C50 C49 Mn2 71.4(4)
C48 C49 Mn2 69.4(4)
C50 C49 H49 126.3
C48 C49 H49 126.3
Mn2 C49 H49 124.5
C49 C50 C51 109.0(7)
C49 C50 Mn2 70.7(4)
C51 C50 Mn2 71.6(4)
C49 C50 H50 125.5
C51 C50 H50 125.5
Mn2 C50 H50 123.8
C50 C51 C47 107.3(7)
C50 C51 Mn2 70.3(4)
C47 C51 Mn2 70.3(4)
C50 C51 H51 126.4
C47 C51 H51 126.4
Mn2 C51 H51 124.6
C47 C52 H52A 109.5
C47 C52 H52B 109.5
H52A C52 H52B 109.5
C47 C52 H52C 109.5
H52A C52 H52C 109.5
H52B C52 H52C 109.5
C58 C53 C54 111.0(5)
C58 C53 P2 114.8(4)
C54 C53 P2 114.8(4)
C58 C53 H53 105
C54 C53 H53 105
P2 C53 H53 105
C55 C54 C53 112.1(5)
C55 C54 H54A 109.2
C53 C54 H54A 109.2
C55 C54 H54B 109.2
C53 C54 H54B 109.2
H54A C54 H54B 107.9
C56 C55 C54 112.2(6)
C56 C55 H55A 109.2
C54 C55 H55A 109.2
C56 C55 H55B 109.2
C54 C55 H55B 109.2
H55A C55 H55B 107.9
C55 C56 C57 110.9(5)
C55 C56 H56A 109.5
C57 C56 H56A 109.5
C55 C56 H56B 109.5
C57 C56 H56B 109.5
H56A C56 H56B 108.1
C56 C57 C58 111.9(5)
C56 C57 H57A 109.2
C58 C57 H57A 109.2
C56 C57 H57B 109.2
C58 C57 H57B 109.2
H57A C57 H57B 107.9
C53 C58 C57 111.5(5)
C53 C58 H58A 109.3
C57 C58 H58A 109.3
C53 C58 H58B 109.3
C57 C58 H58B 109.3
H58A C58 H58B 108
C64 C59 C60 110.6(5)
C64 C59 P2 116.6(4)
C60 C59 P2 114.4(4)
C64 C59 H59 104.6
C60 C59 H59 104.6
P2 C59 H59 104.6
C61 C60 C59 110.9(5)
C61 C60 H60A 109.5
C59 C60 H60A 109.5
C61 C60 H60B 109.5
C59 C60 H60B 109.5
H60A C60 H60B 108
C62 C61 C60 110.6(5)
C62 C61 H61A 109.5
C60 C61 H61A 109.5
C62 C61 H61B 109.5
C60 C61 H61B 109.5
H61A C61 H61B 108.1
C61 C62 C63 111.0(6)
C61 C62 H62A 109.4
C63 C62 H62A 109.4
C61 C62 H62B 109.4
C63 C62 H62B 109.4
H62A C62 H62B 108
C62 C63 C64 112.2(6)
C62 C63 H63A 109.2
C64 C63 H63A 109.2
C62 C63 H63B 109.2
C64 C63 H63B 109.2
H63A C63 H63B 107.9
C59 C64 C63 110.6(5)
C59 C64 H64A 109.5
C63 C64 H64A 109.5
C59 C64 H64B 109.5
C63 C64 H64B 109.5
H64A C64 H64B 108.1

loop_
_geom_bond_atom_site_label_1
_geom_bond_atom_site_label_2
_geom_bond_distance
Mo1 C1 1.952(7)
Mo1 C6 2.275(7)
Mo1 C7 2.307(6)
Mo1 C5 2.349(7)
Mo1 C8 2.370(6)
Mo1 P1 2.3855(18)
Mo1 C9 2.394(6)
Mo1 Mo2 2.6448(8)
Mo1 Mn1 3.1347(11)
Mo1 H1 1.86(6)
Mo2 C2 1.929(8)
Mo2 C10 2.322(6)
Mo2 C11 2.332(7)
Mo2 C14 2.337(6)
Mo2 C12 2.356(6)
Mo2 P1 2.3677(18)
Mo2 C13 2.370(6)
Mo2 Mn1 3.1219(12)
Mo2 H1 1.85(6)
Mn1 C4 1.764(8)
Mn1 C3 1.766(7)
Mn1 C19 2.128(7)
Mn1 C15 2.134(7)
Mn1 C18 2.149(7)
Mn1 C16 2.152(7)
Mn1 C17 2.158(7)
Mn1 H1 1.64(7)
P1 C21 1.854(7)
P1 C27 1.865(6)
O1 C1 1.153(8)
O2 C2 1.175(8)
O3 C3 1.166(8)
O4 C4 1.160(8)
C5 C6 1.408(10)
C5 C9 1.420(9)
C5 H5 0.93
C6 C7 1.430(10)
C6 H6 0.93
C7 C8 1.407(9)
C7 H7 0.93
C8 C9 1.392(9)
C8 H8 0.93
C9 H9 0.93
C10 C14 1.409(10)
C10 C11 1.431(9)
C10 H10 0.93
C11 C12 1.396(10)
C11 H11 0.93
C12 C13 1.407(10)
C12 H12 0.93
C13 C14 1.413(9)
C13 H13 0.93
C14 H14 0.93
C15 C19 1.412(10)
C15 C16 1.416(10)
C15 C20 1.471(10)
C16 C17 1.403(9)
C16 H16 0.93
C17 C18 1.410(10)
C17 H17 0.93
C18 C19 1.405(10)
C18 H18 0.93
C19 H19 0.93
C20 H20A 0.96
C20 H20B 0.96
C20 H20C 0.96
C21 C26 1.540(8)
C21 C22 1.543(8)
C21 H21 0.98
C22 C23 1.540(9)
C22 H22A 0.97
C22 H22B 0.97
C23 C24 1.509(9)
C23 H23A 0.97
C23 H23B 0.97
C24 C25 1.525(9)
C24 H24A 0.97
C24 H24B 0.97
C25 C26 1.530(9)
C25 H25A 0.97
C25 H25B 0.97
C26 H26A 0.97
C26 H26B 0.97
C27 C32 1.522(8)
C27 C28 1.551(8)
C27 H27 0.98
C28 C29 1.532(9)
C28 H28A 0.97
C28 H28B 0.97
C29 C30 1.528(9)
C29 H29A 0.97
C29 H29B 0.97
C30 C31 1.528(8)
C30 H30A 0.97
C30 H30B 0.97
C31 C32 1.521(9)
C31 H31A 0.97
C31 H31B 0.97
C32 H32A 0.97
C32 H32B 0.97
C33 O5 1.166(8)
C33 Mo3 1.935(7)
C34 O6 1.163(8)
C34 Mo4 1.934(7)
Mo3 C41 2.324(7)
Mo3 C37 2.339(7)
Mo3 C40 2.345(6)
Mo3 C39 2.351(6)
Mo3 C38 2.352(6)
Mo3 P2 2.3738(18)
Mo3 Mo4 2.6478(8)
Mo3 Mn2 3.1064(12)
Mo3 H2 1.70(6)
Mo4 C42 2.299(6)
Mo4 C43 2.310(6)
Mo4 C46 2.348(6)
Mo4 C44 2.372(6)
Mo4 P2 2.3788(18)
Mo4 C45 2.406(6)
Mo4 Mn2 3.1472(12)
Mo4 H2 1.87(5)
Mn2 C36 1.746(7)
Mn2 C35 1.783(8)
Mn2 C48 2.115(7)
Mn2 C49 2.147(7)
Mn2 C47 2.156(7)
Mn2 C50 2.156(7)
Mn2 C51 2.173(7)
Mn2 H2 1.84(7)
P2 C53 1.865(6)
P2 C59 1.870(6)
O7 C35 1.158(8)
O8 C36 1.183(8)
C37 C38 1.397(10)
C37 C41 1.425(10)
C37 H37 0.93
C38 C39 1.398(9)
C38 H38 0.93
C39 C40 1.419(10)
C39 H39 0.93
C40 C41 1.382(10)
C40 H40 0.93
C41 H41 0.93
C42 C46 1.404(9)
C42 C43 1.432(9)
C42 H42 0.93
C43 C44 1.420(8)
C43 H43 0.93
C44 C45 1.404(10)
C44 H44 0.93
C45 C46 1.410(9)
C45 H45 0.93
C46 H46 0.93
C47 C48 1.406(10)
C47 C51 1.415(11)
C47 C52 1.507(9)
C48 C49 1.414(10)
C48 H48 0.93
C49 C50 1.399(10)
C49 H49 0.93
C50 C51 1.410(9)
C50 H50 0.93
C51 H51 0.93
C52 H52A 0.96
C52 H52B 0.96
C52 H52C 0.96
C53 C58 1.525(8)
C53 C54 1.528(8)
C53 H53 0.98
C54 C55 1.523(9)
C54 H54A 0.97
C54 H54B 0.97
C55 C56 1.514(9)
C55 H55A 0.97
C55 H55B 0.97
C56 C57 1.524(9)
C56 H56A 0.97
C56 H56B 0.97
C57 C58 1.527(9)
C57 H57A 0.97
C57 H57B 0.97
C58 H58A 0.97
C58 H58B 0.97
C59 C64 1.522(8)
C59 C60 1.540(9)
C59 H59 0.98
C60 C61 1.539(9)
C60 H60A 0.97
C60 H60B 0.97
C61 C62 1.510(8)
C61 H61A 0.97
C61 H61B 0.97
C62 C63 1.518(9)
C62 H62A 0.97
C62 H62B 0.97
C63 C64 1.541(10)
C63 H63A 0.97
C63 H63B 0.97
C64 H64A 0.97
C64 H64B 0.97
